data_2103132
loop_
_publ_author_name
'Farrell, Dorcas M. M.'
'Ferguson, George'
'Lough, Alan J.'
'Glidewell, Christopher'

_publ_section_title
;
Chiral versus racemic building blocks in supramolecular
chemistry: malate salts of organic diamines
;
_journal_issue 3
_journal_name_full 'Acta Crystallographica, Section B'
_journal_page_first 530
_journal_page_last 544
_journal_paper_doi 10.1107/S0108768102000642
_journal_volume 58
_journal_year 2002
_chemical_formula_moiety 'C6 H14 N2, 2(C4 H5 O5)'
_chemical_formula_sum 'C14 H24 N2 O10'
_chemical_formula_weight 380.35
_chemical_name_systematic
;
1,4-Diazabicyclo[2.2.2]octane--racemic malic acid (1/2)
;
_space_group_IT_number 14
_symmetry_cell_setting monoclinic
_symmetry_space_group_name_Hall '-P 2ybc'
_symmetry_space_group_name_H-M 'P 1 21/c 1'
_atom_sites_solution_hydrogens geom
_atom_sites_solution_primary direct
_atom_sites_solution_secondary difmap
_cell_angle_alpha 90.00
_cell_angle_beta 95.1780(13)
_cell_angle_gamma 90.00
_cell_formula_units_Z 8
_cell_length_a 12.7309(3)
_cell_length_b 20.9103(5)
_cell_length_c 12.5400(3)
_cell_measurement_reflns_used 7524
_cell_measurement_temperature 150(2)
_cell_measurement_theta_max 27.48
_cell_measurement_theta_min 2.58
_cell_volume 3324.61(14)
_computing_cell_refinement 'DENZO-SMN (Otwinowski & Minor, 1997)'
_computing_data_collection 'Kappa-CCD server software (Nonius, 1997)'
_computing_data_reduction 'DENZO-SMN (Otwinowski & Minor, 1997)'
_computing_molecular_graphics 'PLATON (Spek, 2001)'
_computing_publication_material 'SHELXL-97 (Sheldrick, 1997b) and PRPKAPPA (Ferguson, 1999)'
_computing_structure_refinement 'SHELXL-97 (Sheldrick, 1997b)'
_computing_structure_solution 'SHELXS-97 (Sheldrick, 1997a)'
_diffrn_ambient_temperature 150(2)
_diffrn_measured_fraction_theta_full 0.997
_diffrn_measured_fraction_theta_max 0.997
_diffrn_measurement_device_type Kappa-CCD
_diffrn_measurement_method '\f scans, and \w scans with \k offsets'
_diffrn_radiation_monochromator graphite
_diffrn_radiation_source 'fine-focus sealed X-ray tube'
_diffrn_radiation_type 'Mo K\a'
_diffrn_radiation_wavelength 0.71073
_diffrn_reflns_av_R_equivalents 0.070
_diffrn_reflns_av_sigmaI/netI 0.0765
_diffrn_reflns_limit_h_max 16
_diffrn_reflns_limit_h_min -16
_diffrn_reflns_limit_k_max 0
_diffrn_reflns_limit_k_min -27
_diffrn_reflns_limit_l_max 16
_diffrn_reflns_limit_l_min 0
_diffrn_reflns_number 27049
_diffrn_reflns_theta_full 27.48
_diffrn_reflns_theta_max 27.48
_diffrn_reflns_theta_min 2.58
_diffrn_standards_decay_% 0
_exptl_absorpt_coefficient_mu 0.130
_exptl_absorpt_correction_T_max 0.9682
_exptl_absorpt_correction_T_min 0.9596
_exptl_absorpt_correction_type multi-scan
_exptl_absorpt_process_details 'DENZO-SMN (Otwinowski & Minor, 1997)'
_exptl_crystal_colour colourless
_exptl_crystal_density_diffrn 1.520
_exptl_crystal_density_method 'not measured'
_exptl_crystal_description block
_exptl_crystal_F_000 1616
_exptl_crystal_size_max 0.32
_exptl_crystal_size_mid 0.28
_exptl_crystal_size_min 0.25
_refine_diff_density_max 0.357
_refine_diff_density_min -0.405
_refine_ls_extinction_method none
_refine_ls_goodness_of_fit_ref 1.025
_refine_ls_hydrogen_treatment constr
_refine_ls_matrix_type full
_refine_ls_number_parameters 477
_refine_ls_number_reflns 7603
_refine_ls_number_restraints 0
_refine_ls_restrained_S_all 1.025
_refine_ls_R_factor_all 0.1114
_refine_ls_R_factor_gt 0.0551
_refine_ls_shift/su_max 0.000
_refine_ls_shift/su_mean 0.000
_refine_ls_structure_factor_coef Fsqd
_refine_ls_weighting_details 'w=1/[\s^2^(Fo^2^)+(0.0827P)^2^] where P=(Fo^2^+2Fc^2^)/3'
_refine_ls_weighting_scheme calc
_refine_ls_wR_factor_gt 0.1354
_refine_ls_wR_factor_ref 0.1676
_reflns_number_gt 4395
_reflns_number_total 7603
_reflns_threshold_expression >2\s(I)
_cod_data_source_file na0134.cif
_cod_depositor_comments
;
The following automatic conversions were performed:
'_exptl_absorpt_correction_type' value 'Multi-scan' changed to
'multi-scan' according to
'/home/saulius/struct/CIF-dictionaries/cif_core.dic' dictionary named
'cif_core.dic' version 2.4.1 from 2010-06-29.

Automatic conversion script
Id: cif_fix_enum 1527 2010-12-29 10:47:43Z saulius 
;
_cod_original_sg_symbol_H-M P21/c
_cod_database_code 2103132

loop_
_symmetry_equiv_pos_as_xyz
'x, y, z'
'-x, y+1/2, -z+1/2'
'-x, -y, -z'
'x, -y+1/2, z+1/2'

loop_
_atom_site_label
_atom_site_fract_x
_atom_site_fract_y
_atom_site_fract_z
_atom_site_U_iso_or_equiv
_atom_site_adp_type
_atom_site_calc_flag
_atom_site_refinement_flags
_atom_site_occupancy
_atom_site_type_symbol
O31 -0.19566(12) 0.08235(7) 0.95529(14) 0.0298(4) Uani d . 1 O
O32 -0.34918(11) 0.08840(7) 1.02664(13) 0.0261(4) Uani d . 1 O
O33 -0.34121(14) 0.02652(7) 0.75445(14) 0.0366(4) Uani d . 1 O
O34 -0.38660(13) -0.07572(7) 0.72874(14) 0.0316(4) Uani d . 1 O
O35 -0.19734(11) -0.04261(7) 0.94739(13) 0.0255(4) Uani d . 1 O
C31 -0.27671(16) 0.05708(10) 0.98577(18) 0.0226(5) Uani d . 1 C
C32 -0.29190(16) -0.01511(10) 0.97878(18) 0.0217(5) Uani d . 1 C
C33 -0.38806(17) -0.03469(10) 0.90436(19) 0.0252(5) Uani d . 1 C
C34 -0.36908(16) -0.02398(11) 0.78921(19) 0.0241(5) Uani d . 1 C
O41 0.72979(12) 0.33317(7) 0.06519(14) 0.0314(4) Uani d . 1 O
O42 0.87632(12) 0.33440(7) -0.01937(13) 0.0265(4) Uani d . 1 O
O43 0.89313(15) 0.27364(8) 0.25743(15) 0.0398(5) Uani d . 1 O
O44 0.89804(14) 0.16783(7) 0.27401(14) 0.0344(4) Uani d . 1 O
O45 0.71985(11) 0.20890(7) 0.07055(14) 0.0275(4) Uani d . 1 O
C41 0.80484(17) 0.30533(10) 0.02710(18) 0.0225(5) Uani d . 1 C
C42 0.81313(16) 0.23303(9) 0.03164(19) 0.0214(5) Uani d . 1 C
C43 0.91113(16) 0.20987(10) 0.10115(19) 0.0251(5) Uani d . 1 C
C44 0.90077(16) 0.22107(10) 0.21825(19) 0.0242(5) Uani d . 1 C
O51 0.22332(12) 0.08133(7) 0.57270(13) 0.0295(4) Uani d . 1 O
O52 0.36071(11) 0.07624(7) 0.47544(13) 0.0249(4) Uani d . 1 O
O53 0.36421(16) 0.01013(8) 0.74928(15) 0.0465(5) Uani d . 1 O
O54 0.36728(14) -0.09545(7) 0.76492(14) 0.0331(4) Uani d . 1 O
O55 0.18690(11) -0.04218(7) 0.55724(13) 0.0260(4) Uani d . 1 O
C51 0.28875(16) 0.05042(10) 0.52499(18) 0.0213(5) Uani d . 1 C
C52 0.28488(16) -0.02247(10) 0.52250(18) 0.0216(5) Uani d . 1 C
C53 0.37806(17) -0.05265(10) 0.59126(19) 0.0251(5) Uani d . 1 C
C54 0.36995(16) -0.04155(10) 0.70902(19) 0.0243(5) Uani d . 1 C
O61 0.32047(12) 0.32925(7) 0.45456(14) 0.0299(4) Uani d . 1 O
O62 0.16959(12) 0.32980(7) 0.53256(13) 0.0248(4) Uani d . 1 O
O63 0.18862(15) 0.26389(7) 0.26083(14) 0.0362(4) Uani d . 1 O
O64 0.14163(14) 0.16205(7) 0.23741(14) 0.0344(4) Uani d . 1 O
O65 0.33439(11) 0.20396(7) 0.45648(13) 0.0240(4) Uani d . 1 O
C61 0.24380(16) 0.30124(10) 0.49017(17) 0.0207(5) Uani d . 1 C
C62 0.23717(16) 0.22826(9) 0.48722(18) 0.0204(5) Uani d . 1 C
C63 0.14380(16) 0.20343(10) 0.41326(18) 0.0238(5) Uani d . 1 C
C64 0.16017(16) 0.21353(10) 0.29713(19) 0.0226(5) Uani d . 1 C
N11 -0.05889(13) 0.04254(8) 0.82428(15) 0.0235(4) Uani d . 1 N
N12 0.08793(14) 0.04396(8) 0.70412(16) 0.0237(4) Uani d . 1 N
C11 0.0026(2) -0.01766(10) 0.8382(2) 0.0356(6) Uani d . 1 C
C12 0.0948(2) -0.01470(12) 0.7702(3) 0.0529(9) Uani d . 1 C
C13 -0.10353(18) 0.04907(15) 0.7111(2) 0.0418(7) Uani d . 1 C
C14 -0.0135(2) 0.04582(18) 0.6389(2) 0.0654(10) Uani d . 1 C
C15 0.01182(18) 0.09788(10) 0.8529(2) 0.0310(6) Uani d . 1 C
C16 0.0974(2) 0.09986(14) 0.7765(3) 0.0588(10) Uani d . 1 C
N21 0.44278(14) 0.28942(8) 0.30983(16) 0.0242(4) Uani d . 1 N
N22 0.58228(13) 0.29243(8) 0.18237(15) 0.0231(4) Uani d . 1 N
C21 0.4336(2) 0.23159(12) 0.2413(2) 0.0383(7) Uani d . 1 C
C22 0.5134(2) 0.23524(10) 0.1594(2) 0.0335(6) Uani d . 1 C
C23 0.54843(18) 0.29019(13) 0.3709(2) 0.0379(6) Uani d . 1 C
C24 0.63326(18) 0.28926(15) 0.2931(2) 0.0422(7) Uani d . 1 C
C25 0.4282(2) 0.34721(12) 0.2421(2) 0.0420(7) Uani d . 1 C
C26 0.51628(18) 0.35108(10) 0.1681(2) 0.0327(6) Uani d . 1 C
H34 -0.3729 -0.0676 0.6659 0.047 Uiso calc R 1 H
H35 -0.2009 -0.0826 0.9518 0.038 Uiso calc R 1 H
H32 -0.3024 -0.0311 1.0522 0.026 Uiso calc R 1 H
H33A -0.4037 -0.0804 0.9156 0.030 Uiso calc R 1 H
H33B -0.4500 -0.0094 0.9218 0.030 Uiso calc R 1 H
H44 0.8892 0.1767 0.3379 0.052 Uiso calc R 1 H
H45 0.7121 0.1703 0.0529 0.041 Uiso calc R 1 H
H42 0.8172 0.2167 -0.0428 0.026 Uiso calc R 1 H
H43A 0.9214 0.1636 0.0887 0.030 Uiso calc R 1 H
H43B 0.9740 0.2328 0.0800 0.030 Uiso calc R 1 H
H54 0.3637 -0.0867 0.8299 0.050 Uiso calc R 1 H
H55 0.1778 -0.0813 0.5442 0.039 Uiso calc R 1 H
H52 0.2879 -0.0368 0.4468 0.026 Uiso calc R 1 H
H53A 0.3796 -0.0992 0.5772 0.030 Uiso calc R 1 H
H53B 0.4449 -0.0341 0.5707 0.030 Uiso calc R 1 H
H64 0.1487 0.1710 0.1732 0.052 Uiso calc R 1 H
H65 0.3342 0.1639 0.4605 0.036 Uiso calc R 1 H
H62 0.2285 0.2129 0.5614 0.025 Uiso calc R 1 H
H63A 0.1342 0.1572 0.4265 0.029 Uiso calc R 1 H
H63B 0.0788 0.2258 0.4300 0.029 Uiso calc R 1 H
H11 -0.1135 0.0420 0.8688 0.028 Uiso calc R 1 H
H12 0.1426 0.0445 0.6597 0.028 Uiso calc R 1 H
H11A -0.0430 -0.0546 0.8163 0.043 Uiso calc R 1 H
H11B 0.0286 -0.0232 0.9145 0.043 Uiso calc R 1 H
H12A 0.1618 -0.0148 0.8169 0.064 Uiso calc R 1 H
H12B 0.0941 -0.0528 0.7232 0.064 Uiso calc R 1 H
H13A -0.1410 0.0904 0.7009 0.050 Uiso calc R 1 H
H13B -0.1546 0.0142 0.6927 0.050 Uiso calc R 1 H
H14A -0.0212 0.0071 0.5935 0.079 Uiso calc R 1 H
H14B -0.0160 0.0837 0.5913 0.079 Uiso calc R 1 H
H15A 0.0439 0.0933 0.9275 0.037 Uiso calc R 1 H
H15B -0.0292 0.1381 0.8478 0.037 Uiso calc R 1 H
H16A 0.0910 0.1397 0.7339 0.071 Uiso calc R 1 H
H16B 0.1675 0.0996 0.8177 0.071 Uiso calc R 1 H
H21 0.3910 0.2883 0.3576 0.029 Uiso calc R 1 H
H22 0.6340 0.2934 0.1345 0.028 Uiso calc R 1 H
H21A 0.3615 0.2288 0.2046 0.046 Uiso calc R 1 H
H21B 0.4464 0.1929 0.2859 0.046 Uiso calc R 1 H
H22A 0.5569 0.1959 0.1626 0.040 Uiso calc R 1 H
H22B 0.4766 0.2387 0.0866 0.040 Uiso calc R 1 H
H23A 0.5562 0.2524 0.4185 0.045 Uiso calc R 1 H
H23B 0.5559 0.3291 0.4159 0.045 Uiso calc R 1 H
H24A 0.6812 0.3262 0.3069 0.051 Uiso calc R 1 H
H24B 0.6754 0.2496 0.3028 0.051 Uiso calc R 1 H
H25A 0.4293 0.3858 0.2879 0.050 Uiso calc R 1 H
H25B 0.3591 0.3453 0.1992 0.050 Uiso calc R 1 H
H26A 0.4860 0.3545 0.0928 0.039 Uiso calc R 1 H
H26B 0.5601 0.3895 0.1855 0.039 Uiso calc R 1 H

loop_
_atom_site_aniso_label
_atom_site_aniso_U_11
_atom_site_aniso_U_22
_atom_site_aniso_U_33
_atom_site_aniso_U_12
_atom_site_aniso_U_13
_atom_site_aniso_U_23
O31 0.0305(9) 0.0229(8) 0.0376(11) -0.0061(7) 0.0127(7) -0.0043(7)
O32 0.0283(8) 0.0245(8) 0.0264(10) 0.0043(7) 0.0080(7) 0.0000(7)
O33 0.0533(11) 0.0291(9) 0.0273(11) -0.0086(8) 0.0032(8) 0.0045(8)
O34 0.0433(10) 0.0309(9) 0.0216(10) -0.0055(7) 0.0086(8) -0.0014(7)
O35 0.0238(8) 0.0195(8) 0.0341(11) 0.0020(6) 0.0084(7) 0.0021(7)
C31 0.0256(11) 0.0249(11) 0.0174(13) -0.0005(9) 0.0027(9) -0.0004(9)
C32 0.0235(11) 0.0233(11) 0.0188(13) 0.0015(9) 0.0046(9) 0.0006(9)
C33 0.0255(11) 0.0264(12) 0.0240(14) -0.0034(9) 0.0029(9) 0.0004(10)
C34 0.0199(11) 0.0274(12) 0.0250(14) -0.0001(9) 0.0009(9) 0.0002(10)
O41 0.0339(9) 0.0236(8) 0.0395(11) 0.0075(7) 0.0180(8) 0.0065(7)
O42 0.0291(8) 0.0253(8) 0.0263(10) -0.0008(7) 0.0091(7) 0.0019(7)
O43 0.0608(12) 0.0301(9) 0.0280(11) -0.0020(8) 0.0018(9) -0.0039(8)
O44 0.0515(11) 0.0281(9) 0.0253(10) 0.0041(8) 0.0137(9) 0.0024(7)
O45 0.0240(8) 0.0235(8) 0.0362(11) -0.0027(6) 0.0091(7) -0.0039(7)
C41 0.0258(11) 0.0233(11) 0.0185(13) 0.0012(9) 0.0028(9) 0.0021(9)
C42 0.0227(11) 0.0195(11) 0.0224(13) 0.0016(8) 0.0040(9) -0.0030(9)
C43 0.0237(11) 0.0269(12) 0.0254(14) 0.0036(9) 0.0057(9) 0.0006(10)
C44 0.0197(10) 0.0255(12) 0.0270(14) 0.0004(9) 0.0006(9) 0.0005(10)
O51 0.0359(9) 0.0213(8) 0.0336(11) 0.0048(7) 0.0158(8) 0.0017(7)
O52 0.0277(8) 0.0241(8) 0.0238(9) -0.0017(6) 0.0082(7) -0.0005(7)
O53 0.0883(15) 0.0233(9) 0.0267(11) 0.0016(9) -0.0004(10) -0.0018(8)
O54 0.0488(10) 0.0251(8) 0.0271(10) 0.0058(7) 0.0131(8) 0.0042(7)
O55 0.0243(8) 0.0238(8) 0.0306(10) -0.0017(6) 0.0070(7) -0.0039(7)
C51 0.0220(10) 0.0243(11) 0.0176(12) 0.0001(9) 0.0010(9) 0.0013(9)
C52 0.0215(11) 0.0249(11) 0.0188(13) -0.0001(9) 0.0042(9) 0.0000(9)
C53 0.0251(11) 0.0237(11) 0.0268(14) 0.0037(9) 0.0035(9) 0.0016(10)
C54 0.0225(11) 0.0263(12) 0.0235(13) 0.0028(9) -0.0007(9) 0.0044(10)
O61 0.0338(9) 0.0233(8) 0.0347(11) -0.0064(7) 0.0141(7) -0.0042(7)
O62 0.0280(8) 0.0233(8) 0.0239(9) 0.0035(6) 0.0069(7) 0.0018(7)
O63 0.0583(12) 0.0257(9) 0.0247(10) -0.0031(8) 0.0043(8) 0.0022(7)
O64 0.0482(10) 0.0314(9) 0.0252(10) -0.0143(8) 0.0114(8) -0.0086(8)
O65 0.0246(8) 0.0194(8) 0.0286(10) 0.0018(6) 0.0054(6) 0.0005(7)
C61 0.0236(11) 0.0232(11) 0.0153(12) 0.0012(9) 0.0013(9) 0.0006(9)
C62 0.0235(11) 0.0217(11) 0.0168(12) 0.0011(9) 0.0055(9) 0.0009(9)
C63 0.0247(11) 0.0259(11) 0.0214(13) -0.0044(9) 0.0051(9) -0.0030(9)
C64 0.0187(10) 0.0237(11) 0.0253(14) 0.0008(9) 0.0013(9) -0.0012(10)
N11 0.0200(9) 0.0272(10) 0.0242(12) -0.0009(7) 0.0064(8) -0.0002(8)
N12 0.0227(9) 0.0247(10) 0.0245(11) 0.0020(7) 0.0064(8) 0.0026(8)
C11 0.0454(15) 0.0213(12) 0.0433(18) 0.0039(11) 0.0210(12) 0.0041(11)
C12 0.0617(18) 0.0373(15) 0.066(2) 0.0214(14) 0.0401(17) 0.0241(15)
C13 0.0246(12) 0.075(2) 0.0255(16) 0.0033(12) -0.0009(11) -0.0055(14)
C14 0.0256(14) 0.141(3) 0.0294(18) 0.0136(17) 0.0007(12) 0.0091(19)
C15 0.0332(13) 0.0261(12) 0.0344(16) -0.0038(10) 0.0073(11) -0.0057(11)
C16 0.0609(19) 0.0481(17) 0.074(2) -0.0297(15) 0.0402(17) -0.0342(16)
N21 0.0218(9) 0.0263(10) 0.0254(12) -0.0015(8) 0.0069(8) -0.0018(8)
N22 0.0209(9) 0.0251(10) 0.0240(11) 0.0026(8) 0.0059(8) 0.0022(8)
C21 0.0414(14) 0.0389(14) 0.0371(17) -0.0138(12) 0.0183(12) -0.0130(12)
C22 0.0391(14) 0.0252(12) 0.0384(17) -0.0041(10) 0.0160(12) -0.0061(11)
C23 0.0291(13) 0.0619(18) 0.0224(15) -0.0049(12) 0.0005(10) -0.0039(12)
C24 0.0237(12) 0.078(2) 0.0241(15) -0.0014(12) 0.0011(10) 0.0087(14)
C25 0.0411(15) 0.0338(14) 0.054(2) 0.0135(12) 0.0207(13) 0.0162(13)
C26 0.0315(12) 0.0220(11) 0.0459(17) 0.0030(10) 0.0103(11) 0.0088(11)

loop_
_atom_type_symbol
_atom_type_description
_atom_type_scat_dispersion_real
_atom_type_scat_dispersion_imag
_atom_type_scat_source
C C 0.0033 0.0016 'International Tables Vol C Tables 4.2.6.8 and 6.1.1.4'
H H 0.0000 0.0000 'International Tables Vol C Tables 4.2.6.8 and 6.1.1.4'
N N 0.0061 0.0033 'International Tables Vol C Tables 4.2.6.8 and 6.1.1.4'
O O 0.0106 0.0060 'International Tables Vol C Tables 4.2.6.8 and 6.1.1.4'

loop_
_geom_angle_atom_site_label_1
_geom_angle_atom_site_label_2
_geom_angle_atom_site_label_3
_geom_angle
_geom_angle_publ_flag
C34 O34 H34 109.5 no
C32 O35 H35 109.5 no
O31 C31 O32 123.6(2) no
O31 C31 C32 120.4(2) no
O32 C31 C32 116.1(2) no
O35 C32 C31 108.1(2) no
O35 C32 C33 112.0(2) no
C31 C32 C33 113.1(2) no
O35 C32 H32 107.8 no
C31 C32 H32 107.8 no
C33 C32 H32 107.8 no
C34 C33 C32 111.0(2) no
C34 C33 H33A 109.4 no
C32 C33 H33A 109.4 no
C34 C33 H33B 109.4 no
C32 C33 H33B 109.4 no
H33A C33 H33B 108.0 no
O33 C34 O34 123.1(2) no
O33 C34 C33 123.7(2) no
O34 C34 C33 113.2(2) no
C44 O44 H44 109.5 no
C42 O45 H45 109.5 no
O41 C41 O42 123.6(2) no
O41 C41 C42 120.2(2) no
O42 C41 C42 116.2(2) no
O45 C42 C41 108.1(2) no
O45 C42 C43 110.8(2) no
C41 C42 C43 112.7(2) no
O45 C42 H42 108.4 no
C41 C42 H42 108.4 no
C43 C42 H42 108.4 no
C44 C43 C42 111.5(2) no
C44 C43 H43A 109.3 no
C42 C43 H43A 109.3 no
C44 C43 H43B 109.3 no
C42 C43 H43B 109.3 no
H43A C43 H43B 108.0 no
O43 C44 O44 123.0(2) no
O43 C44 C43 123.7(2) no
O44 C44 C43 113.3(2) no
C54 O54 H54 109.5 no
C52 O55 H55 109.5 no
O51 C51 O52 123.7(2) no
O51 C51 C52 120.4(2) no
O52 C51 C52 115.9(2) no
O55 C52 C51 108.2(2) no
O55 C52 C53 111.3(2) no
C51 C52 C53 112.1(2) no
O55 C52 H52 108.4 no
C51 C52 H52 108.4 no
C53 C52 H52 108.4 no
C54 C53 C52 111.6(2) no
C54 C53 H53A 109.3 no
C52 C53 H53A 109.3 no
C54 C53 H53B 109.3 no
C52 C53 H53B 109.3 no
H53A C53 H53B 108.0 no
O53 C54 O54 122.5(2) no
O53 C54 C53 124.3(2) no
O54 C54 C53 113.2(2) no
C64 O64 H64 109.5 no
C62 O65 H65 109.5 no
O61 C61 O62 124.0(2) no
O61 C61 C62 120.0(2) no
O62 C61 C62 115.9(2) no
O65 C62 C61 108.4(2) no
O65 C62 C63 111.2(2) no
C61 C62 C63 113.0(2) no
O65 C62 H62 108.0 no
C61 C62 H62 108.0 no
C63 C62 H62 108.0 no
C64 C63 C62 111.8(2) no
C64 C63 H63A 109.3 no
C62 C63 H63A 109.3 no
C64 C63 H63B 109.3 no
C62 C63 H63B 109.3 no
H63A C63 H63B 107.9 no
O63 C64 O64 122.5(2) no
O63 C64 C63 123.8(2) no
O64 C64 C63 113.7(2) no
C11 N11 C13 110.0(2) no
C11 N11 C15 109.3(2) no
C13 N11 C15 109.2(2) no
C11 N11 H11 109.4 no
C13 N11 H11 109.4 no
C15 N11 H11 109.4 no
C14 N12 C12 109.8(2) no
C14 N12 C16 109.9(2) no
C12 N12 C16 108.3(2) no
C14 N12 H12 109.6 no
C12 N12 H12 109.6 no
C16 N12 H12 109.6 no
N11 C11 C12 109.1(2) no
N11 C11 H11A 109.9 no
C12 C11 H11A 109.9 no
N11 C11 H11B 109.9 no
C12 C11 H11B 109.9 no
H11A C11 H11B 108.3 no
N12 C12 C11 109.9(2) no
N12 C12 H12A 109.7 no
C11 C12 H12A 109.7 no
N12 C12 H12B 109.7 no
C11 C12 H12B 109.7 no
H12A C12 H12B 108.2 no
N11 C13 C14 108.6(2) no
N11 C13 H13A 110.0 no
C14 C13 H13A 110.0 no
N11 C13 H13B 110.0 no
C14 C13 H13B 110.0 no
H13A C13 H13B 108.3 no
N12 C14 C13 110.0(2) no
N12 C14 H14A 109.7 no
C13 C14 H14A 109.7 no
N12 C14 H14B 109.7 no
C13 C14 H14B 109.7 no
H14A C14 H14B 108.2 no
N11 C15 C16 108.8(2) no
N11 C15 H15A 109.9 no
C16 C15 H15A 109.9 no
N11 C15 H15B 109.9 no
C16 C15 H15B 109.9 no
H15A C15 H15B 108.3 no
N12 C16 C15 110.1(2) no
N12 C16 H16A 109.6 no
C15 C16 H16A 109.6 no
N12 C16 H16B 109.6 no
C15 C16 H16B 109.6 no
H16A C16 H16B 108.2 no
C25 N21 C21 109.5(2) no
C25 N21 C23 110.3(2) no
C21 N21 C23 109.2(2) no
C25 N21 H21 109.3 no
C21 N21 H21 109.3 no
C23 N21 H21 109.3 no
C24 N22 C26 110.2(2) no
C24 N22 C22 110.2(2) no
C26 N22 C22 108.7(2) no
C24 N22 H22 109.3 no
C26 N22 H22 109.3 no
C22 N22 H22 109.3 no
N21 C21 C22 109.3(2) no
N21 C21 H21A 109.8 no
C22 C21 H21A 109.8 no
N21 C21 H21B 109.8 no
C22 C21 H21B 109.8 no
H21A C21 H21B 108.3 no
N22 C22 C21 109.2(2) no
N22 C22 H22A 109.8 no
C21 C22 H22A 109.8 no
N22 C22 H22B 109.8 no
C21 C22 H22B 109.8 no
H22A C22 H22B 108.3 no
N21 C23 C24 109.4(2) no
N21 C23 H23A 109.8 no
C24 C23 H23A 109.8 no
N21 C23 H23B 109.8 no
C24 C23 H23B 109.8 no
H23A C23 H23B 108.2 no
N22 C24 C23 109.0(2) no
N22 C24 H24A 109.9 no
C23 C24 H24A 109.9 no
N22 C24 H24B 109.9 no
C23 C24 H24B 109.9 no
H24A C24 H24B 108.3 no
N21 C25 C26 109.4(2) no
N21 C25 H25A 109.8 no
C26 C25 H25A 109.8 no
N21 C25 H25B 109.8 no
C26 C25 H25B 109.8 no
H25A C25 H25B 108.2 no
N22 C26 C25 108.8(2) no
N22 C26 H26A 109.9 no
C25 C26 H26A 109.9 no
N22 C26 H26B 109.9 no
C25 C26 H26B 109.9 no
H26A C26 H26B 108.3 no

loop_
_geom_bond_atom_site_label_1
_geom_bond_atom_site_label_2
_geom_bond_distance
_geom_bond_publ_flag
O31 C31 1.249(2) no
O32 C31 1.276(2) no
O33 C34 1.208(3) no
O34 C34 1.328(3) no
O34 H34 0.84 no
O35 C32 1.421(2) no
O35 H35 0.84 no
C31 C32 1.523(3) no
C32 C33 1.527(3) no
C32 H32 1.00 no
C33 C34 1.502(3) no
C33 H33A 0.99 no
C33 H33B 0.99 no
O41 C41 1.250(3) no
O42 C41 1.278(2) no
O43 C44 1.212(3) no
O44 C44 1.317(3) no
O44 H44 0.84 no
O45 C42 1.417(2) no
O45 H45 0.84 no
C41 C42 1.516(3) no
C42 C43 1.534(3) no
C42 H42 1.00 no
C43 C44 1.505(3) no
C43 H43A 0.99 no
C43 H43B 0.99 no
O51 C51 1.249(2) no
O52 C51 1.273(2) no
O53 C54 1.198(3) no
O54 C54 1.329(3) no
O54 H54 0.84 no
O55 C52 1.419(2) no
O55 H55 0.84 no
C51 C52 1.525(3) no
C52 C53 1.538(3) no
C52 H52 1.00 no
C53 C54 1.508(3) no
C53 H53A 0.99 no
C53 H53B 0.99 no
O61 C61 1.255(2) no
O62 C61 1.274(2) no
O63 C64 1.215(3) no
O64 C64 1.320(3) no
O64 H64 0.84 no
O65 C62 1.423(2) no
O65 H65 0.84 no
C61 C62 1.529(3) no
C62 C63 1.531(3) no
C62 H62 1.00 no
C63 C64 1.504(3) no
C63 H63A 0.99 no
C63 H63B 0.99 no
N11 C11 1.484(3) no
N11 C13 1.487(3) no
N11 C15 1.490(3) no
N11 H11 0.93 no
N12 C14 1.465(3) no
N12 C12 1.478(3) no
N12 C16 1.478(3) no
N12 H12 0.93 no
C11 C12 1.514(3) no
C11 H11A 0.99 no
C11 H11B 0.99 no
C12 H12A 0.99 no
C12 H12B 0.99 no
C13 C14 1.525(3) no
C13 H13A 0.99 no
C13 H13B 0.99 no
C14 H14A 0.99 no
C14 H14B 0.99 no
C15 C16 1.515(3) no
C15 H15A 0.99 no
C15 H15B 0.99 no
C16 H16A 0.99 no
C16 H16B 0.99 no
N21 C25 1.479(3) no
N21 C21 1.482(3) no
N21 C23 1.486(3) no
N21 H21 0.93 no
N22 C24 1.480(3) no
N22 C26 1.488(3) no
N22 C22 1.496(3) no
N22 H22 0.93 no
C21 C22 1.510(3) no
C21 H21A 0.99 no
C21 H21B 0.99 no
C22 H22A 0.99 no
C22 H22B 0.99 no
C23 C24 1.519(3) no
C23 H23A 0.99 no
C23 H23B 0.99 no
C24 H24A 0.99 no
C24 H24B 0.99 no
C25 C26 1.520(3) no
C25 H25A 0.99 no
C25 H25B 0.99 no
C26 H26A 0.99 no
C26 H26B 0.99 no

loop_
_geom_hbond_atom_site_label_D
_geom_hbond_atom_site_label_H
_geom_hbond_atom_site_label_A
_geom_hbond_site_symmetry_A
_geom_hbond_distance_DH
_geom_hbond_distance_HA
_geom_hbond_distance_DA
_geom_hbond_angle_DHA
_geom_hbond_publ_flag
N11 H11 O31 . 0.93 1.79 2.634(2) 150 y
N12 H12 O51 . 0.93 1.74 2.610(2) 154 y
N21 H21 O61 . 0.93 1.79 2.631(2) 148 y
N22 H22 O41 . 0.93 1.77 2.629(2) 153 y
O34 H34 O52 3_556 0.84 1.80 2.611(2) 161 y
O35 H35 O62 2_546 0.84 1.88 2.700(2) 165 y
O44 H44 O42 4_555 0.84 1.83 2.631(2) 160 y
O45 H45 O32 1_654 0.84 1.90 2.709(2) 161 y
O54 H54 O32 3_557 0.84 1.83 2.649(2) 166 y
O55 H55 O42 2_645 0.84 1.91 2.732(2) 167 y
O64 H64 O62 4_554 0.84 1.80 2.630(2) 167 y
O65 H65 O52 . 0.84 1.87 2.699(2) 169 y
C12 H12B O44 3_656 0.99 2.41 3.252(3) 143 y
C15 H15B O43 4_455 0.99 2.34 3.258(3) 154 y
C22 H22A O54 3_656 0.99 2.45 3.390(3) 158 y
C23 H23B O32 4_654 0.99 2.46 3.391(3) 156 y
C26 H26B O33 4_654 0.99 2.28 3.265(3) 171 y

loop_
_geom_torsion_atom_site_label_1
_geom_torsion_atom_site_label_2
_geom_torsion_atom_site_label_3
_geom_torsion_atom_site_label_4
_geom_torsion
_geom_torsion_publ_flag
O31 C31 C32 O35 7.0(3) no
O32 C31 C32 O35 -171.1(2) no
O31 C31 C32 C33 -117.6(2) no
O32 C31 C32 C33 64.3(3) no
O35 C32 C33 C34 -50.2(2) no
C31 C32 C33 C34 72.2(2) no
C32 C33 C34 O33 -53.9(3) no
C32 C33 C34 O34 126.5(2) no
O41 C41 C42 O45 7.1(3) no
O42 C41 C42 O45 -171.2(2) no
O41 C41 C42 C43 -115.7(2) no
O42 C41 C42 C43 65.9(3) no
O45 C42 C43 C44 -49.8(2) no
C41 C42 C43 C44 71.5(2) no
C42 C43 C44 O43 -63.1(3) no
C42 C43 C44 O44 115.2(2) no
O51 C51 C52 O55 13.6(3) no
O52 C51 C52 O55 -165.8(2) no
O51 C51 C52 C53 -109.6(2) no
O52 C51 C52 C53 71.1(3) no
O55 C52 C53 C54 -52.3(2) no
C51 C52 C53 C54 69.1(2) no
C52 C53 C54 O53 -57.3(3) no
C52 C53 C54 O54 121.3(2) no
O61 C61 C62 O65 9.0(3) no
O62 C61 C62 O65 -169.3(2) no
O61 C61 C62 C63 -114.7(2) no
O62 C61 C62 C63 67.0(3) no
O65 C62 C63 C64 -50.9(2) no
C61 C62 C63 C64 71.3(2) no
C62 C63 C64 O63 -48.2(3) no
C62 C63 C64 O64 131.2(2) no
C13 N11 C11 C12 62.9(3) no
C15 N11 C11 C12 -57.0(3) no
C14 N12 C12 C11 -56.5(3) no
C16 N12 C12 C11 63.6(3) no
N11 C11 C12 N12 -5.5(3) no
C11 N11 C13 C14 -56.3(3) no
C15 N11 C13 C14 63.6(3) no
C12 N12 C14 C13 63.0(3) no
C16 N12 C14 C13 -56.1(3) no
N11 C13 C14 N12 -5.7(3) no
C11 N11 C15 C16 62.7(3) no
C13 N11 C15 C16 -57.7(3) no
C14 N12 C16 C15 62.3(3) no
C12 N12 C16 C15 -57.8(3) no
N11 C15 C16 N12 -4.2(3) no
C25 N21 C21 C22 57.0(3) no
C23 N21 C21 C22 -63.9(3) no
C24 N22 C22 C21 56.6(3) no
C26 N22 C22 C21 -64.2(3) no
N21 C21 C22 N22 5.9(3) no
C25 N21 C23 C24 -62.1(3) no
C21 N21 C23 C24 58.3(3) no
C26 N22 C24 C23 57.9(3) no
C22 N22 C24 C23 -62.0(3) no
N21 C23 C24 N22 3.9(3) no
C21 N21 C25 C26 -63.4(3) no
C23 N21 C25 C26 56.7(3) no
C24 N22 C26 C25 -63.2(3) no
C22 N22 C26 C25 57.6(3) no
N21 C25 C26 N22 4.8(3) no
